data_4505865
loop_
_publ_author_name
'Tsaggeos, Kostas'
'Masiera, Natalia'
'Niwicka, Aleksandra'
'Dokorou, Vassiliki'
'Siskos, Michael G.'
'Skoulika, Stavroula'
'Michaelides, Adonis'

_publ_section_title
;
 Crystal Structure, Thermal Behavior, and Photochemical Reactivity of a
 Series of Co-Crystals oftrans-1,2-Bis(4-pyridyl) Ethylene with
 Dicarboxylic Acids
;
_journal_issue 5
_journal_name_full 'Crystal Growth &amp; Design'
_journal_page_first 2187
_journal_paper_doi 10.1021/cg200681s
_journal_volume 12
_journal_year 2012
_chemical_formula_sum 'C16 H16 N2 O4 Se'
_chemical_formula_weight 379.27
_chemical_name_systematic
; 
 ? 
;
_space_group_IT_number 15
_symmetry_cell_setting monoclinic
_symmetry_space_group_name_Hall '-C 2yc'
_symmetry_space_group_name_H-M 'C 1 2/c 1'
_atom_sites_solution_hydrogens geom
_atom_sites_solution_primary direct
_atom_sites_solution_secondary difmap
_audit_creation_method SHELXL-97
_cell_angle_alpha 90.00
_cell_angle_beta 90.360(10)
_cell_angle_gamma 90.00
_cell_formula_units_Z 4
_cell_length_a 16.5670(10)
_cell_length_b 10.3460(10)
_cell_length_c 9.2290(10)
_cell_measurement_reflns_used 69
_cell_measurement_temperature 293(2)
_cell_measurement_theta_max 13.3
_cell_measurement_theta_min 4.8
_cell_volume 1581.8(2)
_computing_cell_refinement XSCANS
_computing_data_collection XSCANS
_computing_data_reduction XSCANS
_computing_structure_refinement 'SHELXL-97 (Sheldrick, 1997)'
_computing_structure_solution 'SHELXS-97 (Sheldrick, 1990)'
_diffrn_ambient_temperature 293(2)
_diffrn_measured_fraction_theta_full 0.989
_diffrn_measured_fraction_theta_max 0.989
_diffrn_measurement_device_type P4
_diffrn_measurement_method scintillation
_diffrn_radiation_monochromator graphite
_diffrn_radiation_source 'fine-focus sealed tube'
_diffrn_radiation_type MoK\a
_diffrn_radiation_wavelength 0.71073
_diffrn_reflns_av_R_equivalents 0.1543
_diffrn_reflns_av_sigmaI/netI 0.1129
_diffrn_reflns_limit_h_max 19
_diffrn_reflns_limit_h_min -1
_diffrn_reflns_limit_k_max 12
_diffrn_reflns_limit_k_min 0
_diffrn_reflns_limit_l_max 10
_diffrn_reflns_limit_l_min -10
_diffrn_reflns_number 1533
_diffrn_reflns_theta_full 25.00
_diffrn_reflns_theta_max 25.00
_diffrn_reflns_theta_min 2.32
_diffrn_standards_decay_% none
_diffrn_standards_interval_count 100
_diffrn_standards_number 2
_exptl_absorpt_coefficient_mu 2.395
_exptl_absorpt_correction_type none
_exptl_crystal_colour colorless
_exptl_crystal_density_diffrn 1.593
_exptl_crystal_density_method 'not measured'
_exptl_crystal_description prismatic
_exptl_crystal_F_000 768
_exptl_crystal_size_max 0.14
_exptl_crystal_size_mid 0.12
_exptl_crystal_size_min 0.10
_refine_diff_density_max 1.134
_refine_diff_density_min -1.444
_refine_diff_density_rms 0.198
_refine_ls_extinction_method none
_refine_ls_goodness_of_fit_ref 1.167
_refine_ls_hydrogen_treatment mixed
_refine_ls_matrix_type fullcycle
_refine_ls_number_parameters 113
_refine_ls_number_reflns 1385
_refine_ls_number_restraints 0
_refine_ls_restrained_S_all 1.167
_refine_ls_R_factor_all 0.1489
_refine_ls_R_factor_gt 0.0962
_refine_ls_shift/su_max 0.007
_refine_ls_shift/su_mean 0.000
_refine_ls_structure_factor_coef Fsqd
_refine_ls_weighting_details 'calc w=1/[\s^2^(Fo^2^)+(0.1110P)^2^+0.0000P] where P=(Fo^2^+2Fc^2^)/3'
_refine_ls_weighting_scheme calc
_refine_ls_wR_factor_gt 0.2098
_refine_ls_wR_factor_ref 0.2357
_reflns_number_gt 884
_reflns_number_total 1385
_reflns_threshold_expression >2sigma(I)
_cod_data_source_file cg200681s_si_004.cif
_cod_data_source_block shelxl
_cod_original_sg_symbol_H-M C2/c
_cod_database_code 4505865

loop_
_symmetry_equiv_pos_as_xyz
'x, y, z'
'-x, y, -z+1/2'
'x+1/2, y+1/2, z'
'-x+1/2, y+1/2, -z+1/2'
'-x, -y, -z'
'x, -y, z-1/2'
'-x+1/2, -y+1/2, -z'
'x+1/2, -y+1/2, z-1/2'

loop_
_atom_site_label
_atom_site_type_symbol
_atom_site_fract_x
_atom_site_fract_y
_atom_site_fract_z
_atom_site_U_iso_or_equiv
_atom_site_adp_type
_atom_site_occupancy
_atom_site_symmetry_multiplicity
_atom_site_calc_flag
_atom_site_refinement_flags
Se Se 0.5000 0.42712(17) 0.2500 0.0445(6) Uani 1 2 d S
O2 O 0.6840(4) 0.5851(8) 0.0260(8) 0.056(2) Uani 1 1 d .
O1 O 0.6338(5) 0.3863(8) 0.0309(9) 0.058(2) Uani 1 1 d .
N N 0.7071(5) -0.0207(10) 0.1579(9) 0.047(2) Uani 1 1 d .
C1 C 0.5215(6) 0.0433(11) 0.4666(11) 0.042(3) Uani 1 1 d .
C2 C 0.5877(5) 0.0183(10) 0.3624(10) 0.033(2) Uani 1 1 d .
C3 C 0.6135(6) -0.1043(10) 0.3276(11) 0.044(3) Uani 1 1 d .
H3 H 0.5908 -0.1762 0.3721 0.053 Uiso 1 1 calc R
C4 C 0.6728(6) -0.1188(11) 0.2268(11) 0.047(3) Uani 1 1 d .
H4 H 0.6901 -0.2020 0.2052 0.057 Uiso 1 1 calc R
C5 C 0.6837(6) 0.0977(10) 0.1905(11) 0.043(3) Uani 1 1 d .
H5 H 0.7078 0.1676 0.1445 0.051 Uiso 1 1 calc R
C6 C 0.6229(6) 0.1205(10) 0.2933(11) 0.042(3) Uani 1 1 d .
H6 H 0.6067 0.2046 0.3141 0.050 Uiso 1 1 calc R
C8 C 0.5710(6) 0.5567(12) 0.1660(12) 0.055(3) Uani 1 1 d .
H8A H 0.5389 0.6180 0.1107 0.066 Uiso 1 1 calc R
H8B H 0.5979 0.6038 0.2433 0.066 Uiso 1 1 calc R
C7 C 0.6332(6) 0.4976(12) 0.0689(12) 0.044(3) Uani 1 1 d .
H1 H 0.504(6) 0.145(9) 0.484(10) 0.04(3) Uiso 1 1 d .
H1O H 0.726(8) 0.532(13) -0.025(16) 0.09(5) Uiso 1 1 d .

loop_
_atom_site_aniso_label
_atom_site_aniso_U_11
_atom_site_aniso_U_22
_atom_site_aniso_U_33
_atom_site_aniso_U_23
_atom_site_aniso_U_13
_atom_site_aniso_U_12
Se 0.0289(8) 0.0493(10) 0.0555(10) 0.000 0.0152(6) 0.000
O2 0.035(4) 0.069(6) 0.066(5) -0.009(5) 0.026(4) -0.005(4)
O1 0.055(5) 0.056(6) 0.065(5) -0.011(4) 0.027(4) -0.002(4)
N 0.036(5) 0.066(7) 0.040(5) -0.004(5) 0.007(4) -0.003(5)
C1 0.031(5) 0.057(8) 0.038(6) 0.004(5) 0.009(4) 0.002(5)
C2 0.023(4) 0.043(6) 0.033(5) -0.004(5) 0.006(4) 0.005(4)
C3 0.046(6) 0.046(7) 0.042(6) 0.007(5) 0.021(5) 0.005(5)
C4 0.044(6) 0.050(7) 0.049(7) -0.004(5) 0.005(5) 0.013(5)
C5 0.039(5) 0.041(7) 0.047(6) 0.001(5) 0.017(5) -0.009(5)
C6 0.035(5) 0.044(6) 0.046(6) 0.004(5) 0.001(5) 0.008(5)
C8 0.038(5) 0.067(8) 0.061(7) -0.004(6) 0.033(5) -0.015(6)
C7 0.036(6) 0.047(7) 0.049(7) -0.003(6) 0.013(5) 0.000(5)

loop_
_atom_type_symbol
_atom_type_description
_atom_type_scat_dispersion_real
_atom_type_scat_dispersion_imag
_atom_type_scat_source
C C 0.0033 0.0016 'International Tables Vol C Tables 4.2.6.8 and 6.1.1.4'
H H 0.0000 0.0000 'International Tables Vol C Tables 4.2.6.8 and 6.1.1.4'
O O 0.0106 0.0060 'International Tables Vol C Tables 4.2.6.8 and 6.1.1.4'
N N 0.0061 0.0033 'International Tables Vol C Tables 4.2.6.8 and 6.1.1.4'
Se Se -0.0929 2.2259 'International Tables Vol C Tables 4.2.6.8 and 6.1.1.4'

loop_
_geom_angle_atom_site_label_1
_geom_angle_atom_site_label_2
_geom_angle_atom_site_label_3
_geom_angle
_geom_angle_site_symmetry_1
_geom_angle_site_symmetry_3
C8 Se C8 93.0(14) . 2_655
C7 O2 H1O 102(10) . .
C4 N C5 118(1) . .
C1 C1 C2 127(3) 5_656 .
C1 C1 H1 116(10) 5_656 .
C2 C1 H1 117(10) . .
C6 C2 C3 118.0(9) . .
C6 C2 C1 119.1(9) . .
C3 C2 C1 122.9(9) . .
C4 C3 C2 119(2) . .
C4 C3 H3 120.5 . .
C2 C3 H3 120.5 . .
N C4 C3 124(2) . .
N C4 H4 118.2 . .
C3 C4 H4 118.2 . .
N C5 C6 121.4(9) . .
N C5 H5 119.3 . .
C6 C5 H5 119.3 . .
C2 C6 C5 119.6(9) . .
C2 C6 H6 120.2 . .
C5 C6 H6 120.2 . .
C7 C8 Se 112.1(16) . .
C7 C8 H8A 109.2 . .
Se C8 H8A 109.2 . .
C7 C8 H8B 109.2 . .
Se C8 H8B 109.2 . .
H8A C8 H8B 107.9 . .
O1 C7 O2 125(2) . .
O1 C7 C8 124.8(19) . .
O2 C7 C8 110.3(19) . .

loop_
_geom_bond_atom_site_label_1
_geom_bond_atom_site_label_2
_geom_bond_distance
_geom_bond_site_symmetry_2
Se C8 1.95(2) .
Se C8 1.95(2) 2_655
O2 C7 1.30(1) .
O2 H1O 1.0(1) .
O1 C7 1.20(3) .
N C4 1.33(1) .
N C5 1.32(1) .
C1 C1 1.30(1) 5_656
C1 C2 1.49(1) .
C1 H1 1.1(1) .
C2 C6 1.37(1) .
C2 C3 1.38(1) .
C3 C4 1.37(1) .
C3 H3 0.9300 .
C4 H4 0.9300 .
C5 C6 1.41(1) .
C5 H5 0.9300 .
C6 H6 0.9300 .
C8 C7 1.50(3) .
C8 H8A 0.9700 .
C8 H8B 0.9700 .

loop_
_geom_torsion_atom_site_label_1
_geom_torsion_atom_site_label_2
_geom_torsion_atom_site_label_3
_geom_torsion_atom_site_label_4
_geom_torsion
_geom_torsion_site_symmetry_1
C1 C1 C2 C6 175(2) 5_656
C1 C1 C2 C3 -2(4) 5_656
C6 C2 C3 C4 0(3) .
C1 C2 C3 C4 177.6(19) .
C5 N C4 C3 1(3) .
C2 C3 C4 N -1(3) .
C4 N C5 C6 -1(3) .
C3 C2 C6 C5 0(3) .
C1 C2 C6 C5 -177.7(18) .
N C5 C6 C2 1(3) .
C8 Se C8 C7 -173(2) 2_655
Se C8 C7 O1 9(3) .
Se C8 C7 O2 -174.0(17) .
